data_7705308
loop_
_publ_author_name
'Gallardo-Villagr\'an, Manuel'
'Rivada-Wheelaghan, Orestes'
'Rahaman, S. M. Wahidur'
'Fayzullin, Robert R.'
'Khusnutdinova, Julia R.'

_publ_section_title
;
 Proton-responsive naphthyridinone-based Ru<sup>II</sup> complexes and
 their reactivity with water and alcohols.
;
_journal_issue 36
_journal_name_full 'Dalton transactions (Cambridge, England : 2003)'
_journal_page_first 12756
_journal_page_last 12766
_journal_paper_doi 10.1039/d0dt02505d
_journal_volume 49
_journal_year 2020
_chemical_formula_moiety 'C32 H48 N4 O4 P2 Ru, 4.732(C H4 O)'
_chemical_formula_sum 'C36.73 H66.93 N4 O8.73 P2 Ru'
_chemical_formula_weight 867.39
_space_group_crystal_system monoclinic
_space_group_IT_number 14
_space_group_name_Hall '-P 2yn'
_space_group_name_H-M_alt 'P 1 21/n 1'
_atom_sites_solution_hydrogens mixed
_audit_creation_method SHELXL-2018/3
_audit_update_record
;
2020-06-14 deposited with the CCDC.	2020-08-25 downloaded from the CCDC.
;
_cell_angle_alpha 90
_cell_angle_beta 94.7465(10)
_cell_angle_gamma 90
_cell_formula_units_Z 4
_cell_length_a 11.71671(13)
_cell_length_b 13.94222(15)
_cell_length_c 25.5940(3)
_cell_measurement_reflns_used 81696
_cell_measurement_temperature 99(2)
_cell_measurement_theta_max 33.5740
_cell_measurement_theta_min 2.8080
_cell_volume 4166.62(8)
_computing_cell_refinement 'CrysAlisPro 1.171.39.20a (Rigaku OD, 2015)'
_computing_data_collection 'CrysAlisPro 1.171.39.20a (Rigaku OD, 2015)'
_computing_data_reduction 'CrysAlisPro 1.171.39.20a (Rigaku OD, 2015)'
_computing_molecular_graphics
;
WinGX (Farrugia, 2012); Olex2 (Dolomanov et al., 2009);
ORTEP-3 (Farrugia, 2012); PLATON (Spek, 2009); enCIFer (Allen, 2004)
;
_computing_publication_material
;
WinGX (Farrugia, 2012); PLATON (Spek, 2009); ORTEP-3 (Farrugia, 2012);
Olex2 (Dolomanov et al., 2009); enCIFer (Allen, 2004)
;
_computing_structure_refinement 'SHELXL-2018/3 (Sheldrick, 2015)'
_computing_structure_solution 'SHELXT-2018/2 (Sheldrick, 2015)'
_diffrn_ambient_temperature 99(2)
_diffrn_measured_fraction_theta_full 0.999
_diffrn_measured_fraction_theta_max 0.999
_diffrn_measurement_device_type 'XtaLAB Pro: Kappa dual offset/far'
_diffrn_measurement_method '\w scans'
_diffrn_radiation_probe x-ray
_diffrn_radiation_type MoK\a
_diffrn_radiation_wavelength 0.71073
_diffrn_reflns_av_R_equivalents 0.0567
_diffrn_reflns_av_unetI/netI 0.0208
_diffrn_reflns_Laue_measured_fraction_full 0.999
_diffrn_reflns_Laue_measured_fraction_max 0.999
_diffrn_reflns_limit_h_max 17
_diffrn_reflns_limit_h_min -17
_diffrn_reflns_limit_k_max 20
_diffrn_reflns_limit_k_min -20
_diffrn_reflns_limit_l_max 38
_diffrn_reflns_limit_l_min -38
_diffrn_reflns_number 223268
_diffrn_reflns_point_group_measured_fraction_full 0.999
_diffrn_reflns_point_group_measured_fraction_max 0.999
_diffrn_reflns_theta_full 25.242
_diffrn_reflns_theta_max 32.150
_diffrn_reflns_theta_min 2.275
_diffrn_source 'microfocus sealed X-ray tube'
_exptl_absorpt_coefficient_mu 0.508
_exptl_absorpt_correction_T_max 1.000
_exptl_absorpt_correction_T_min 0.713
_exptl_absorpt_correction_type gaussian
_exptl_absorpt_process_details
;
CrysAlisPro 1.171.39.20a (Rigaku Oxford Diffraction, 2015).
Numerical absorption correction based on gaussian integration over
a multifaceted crystal model. Empirical absorption correction using
spherical harmonics, frame scaling and detector area scaling,
implemented in SCALE3 ABSPACK scaling algorithm.
;
_exptl_crystal_colour yellow
_exptl_crystal_density_diffrn 1.383
_exptl_crystal_description prism
_exptl_crystal_F_000 1837
_exptl_crystal_recrystallization_method 'from a concentrated methanol solution at -20 \%C'
_exptl_crystal_size_max 0.146
_exptl_crystal_size_mid 0.079
_exptl_crystal_size_min 0.062
_refine_diff_density_max 1.080
_refine_diff_density_min -0.940
_refine_diff_density_rms 0.078
_refine_ls_extinction_method none
_refine_ls_goodness_of_fit_ref 1.096
_refine_ls_hydrogen_treatment mixed
_refine_ls_matrix_type full
_refine_ls_number_parameters 561
_refine_ls_number_reflns 14635
_refine_ls_number_restraints 105
_refine_ls_restrained_S_all 1.100
_refine_ls_R_factor_all 0.0368
_refine_ls_R_factor_gt 0.0322
_refine_ls_shift/su_max 0.005
_refine_ls_shift/su_mean 0.000
_refine_ls_structure_factor_coef Fsqd
_refine_ls_weighting_details 'w=1/[\s^2^(Fo^2^)+(0.0350P)^2^+3.1779P] where P=(Fo^2^+2Fc^2^)/3'
_refine_ls_weighting_scheme calc
_refine_ls_wR_factor_gt 0.0785
_refine_ls_wR_factor_ref 0.0803
_reflns_Friedel_coverage 0.000
_reflns_number_gt 13266
_reflns_number_total 14635
_reflns_threshold_expression 'I > 2\s(I)'
_cod_data_source_file d0dt02505d2.cif
_cod_data_source_block jk440
_cod_depositor_comments 'Adding full bibliography for 7705307--7705310.cif.'
_cod_original_cell_volume 4166.61(8)
_cod_original_sg_symbol_H-M 'P 21/n'
_cod_database_code 7705308
_shelx_shelxl_version_number 2018/3
_shelx_space_group_comment
;
The symmetry employed for this shelxl refinement is uniquely defined
by the following loop, which should always be used as a source of
symmetry information in preference to the above space-group names.
They are only intended as comments.
;
_shelx_estimated_absorpt_t_min 0.930
_shelx_estimated_absorpt_t_max 0.969

loop_
_space_group_symop_operation_xyz
'x, y, z'
'-x+1/2, y+1/2, -z+1/2'
'-x, -y, -z'
'x-1/2, -y-1/2, z-1/2'

loop_
_atom_site_label
_atom_site_type_symbol
_atom_site_fract_x
_atom_site_fract_y
_atom_site_fract_z
_atom_site_U_iso_or_equiv
_atom_site_adp_type
_atom_site_occupancy
_atom_site_site_symmetry_order
_atom_site_calc_flag
_atom_site_refinement_flags_posn
_atom_site_refinement_flags_adp
_atom_site_refinement_flags_occupancy
_atom_site_disorder_assembly
_atom_site_disorder_group
Ru1 Ru 0.19870(2) 0.28835(2) 0.63066(2) 0.01175(3) Uani 1 1 d . . . . .
P1 P 0.17285(3) 0.13276(2) 0.60716(2) 0.01288(6) Uani 1 1 d . . . . .
P2 P 0.01094(3) 0.32555(2) 0.62558(2) 0.01310(6) Uani 1 1 d . . . . .
O1 O 0.34721(11) 0.61519(8) 0.57124(4) 0.0244(2) Uani 1 1 d . . . . .
O2 O 0.55492(11) 0.28932(10) 0.76354(6) 0.0361(3) Uani 1 1 d . . . . .
O3 O 0.23708(9) 0.43778(7) 0.64977(4) 0.01683(18) Uani 1 1 d D . . . .
H3 H 0.258(2) 0.4524(19) 0.6189(7) 0.049(7) Uiso 1 1 d D . . . .
C3 C 0.30925(14) 0.47736(11) 0.69163(6) 0.0256(3) Uani 1 1 d . . . . .
H3A H 0.321583 0.545643 0.684971 0.038 Uiso 1 1 calc R U . . .
H3B H 0.383024 0.443839 0.694262 0.038 Uiso 1 1 calc R U . . .
H3C H 0.272948 0.469890 0.724535 0.038 Uiso 1 1 calc R U . . .
O4 O 0.38493(8) 0.26589(8) 0.64249(4) 0.01897(19) Uani 1 1 d D . . . .
H4 H 0.387(2) 0.273(2) 0.6776(6) 0.053(8) Uiso 1 1 d D . . . .
C4 C 0.47257(13) 0.31768(12) 0.61955(7) 0.0254(3) Uani 1 1 d . . . . .
H4A H 0.477056 0.296256 0.583306 0.038 Uiso 1 1 calc R U . . .
H4B H 0.546126 0.306099 0.639662 0.038 Uiso 1 1 calc R U . . .
H4C H 0.454959 0.386378 0.619858 0.038 Uiso 1 1 calc R U . . .
N11 N 0.22330(9) 0.30417(8) 0.54769(4) 0.01336(19) Uani 1 1 d . . . . .
N12 N 0.28838(10) 0.46195(8) 0.55770(5) 0.0159(2) Uani 1 1 d . . . . .
N21 N 0.17109(10) 0.26910(8) 0.71288(4) 0.0155(2) Uani 1 1 d . . . . .
N22 N 0.36610(11) 0.27185(9) 0.73974(5) 0.0208(2) Uani 1 1 d . . . . .
C11 C 0.14283(11) 0.14173(9) 0.53580(5) 0.0150(2) Uani 1 1 d . . . . .
H11A H 0.172331 0.083874 0.518983 0.018 Uiso 1 1 calc R U . . .
H11B H 0.058981 0.144477 0.527077 0.018 Uiso 1 1 calc R U . . .
C12 C 0.19747(11) 0.22940(9) 0.51466(5) 0.0143(2) Uani 1 1 d . . . . .
C13 C 0.21488(12) 0.23102(10) 0.46116(5) 0.0174(2) Uani 1 1 d . . . . .
H13 H 0.194016 0.177160 0.439720 0.021 Uiso 1 1 calc R U . . .
C14 C 0.26224(12) 0.31072(10) 0.43970(5) 0.0184(2) Uani 1 1 d . . . . .
H14 H 0.274883 0.312566 0.403525 0.022 Uiso 1 1 calc R U . . .
C15 C 0.29131(11) 0.38886(10) 0.47232(5) 0.0157(2) Uani 1 1 d . . . . .
C16 C 0.34480(12) 0.47368(10) 0.45427(6) 0.0191(2) Uani 1 1 d . . . . .
H16 H 0.364062 0.477553 0.418998 0.023 Uiso 1 1 calc R U . . .
C17 C 0.36801(12) 0.54828(10) 0.48724(6) 0.0189(2) Uani 1 1 d . . . . .
H17 H 0.406216 0.603335 0.475478 0.023 Uiso 1 1 calc R U . . .
C18 C 0.33462(12) 0.54432(10) 0.54058(6) 0.0178(2) Uani 1 1 d . . . . .
C19 C 0.26799(11) 0.38554(9) 0.52583(5) 0.0138(2) Uani 1 1 d . . . . .
C21 C -0.03496(12) 0.26783(10) 0.68472(5) 0.0177(2) Uani 1 1 d . . . . .
H21A H -0.099002 0.304663 0.697779 0.021 Uiso 1 1 calc R U . . .
H21B H -0.062835 0.202257 0.676009 0.021 Uiso 1 1 calc R U . . .
C22 C 0.06195(12) 0.26265(10) 0.72671(5) 0.0180(2) Uani 1 1 d . . . . .
C23 C 0.03430(15) 0.24749(12) 0.77827(6) 0.0258(3) Uani 1 1 d . . . . .
H23 H -0.043588 0.242403 0.785675 0.031 Uiso 1 1 calc R U . . .
C24 C 0.11972(17) 0.23999(13) 0.81806(6) 0.0286(3) Uani 1 1 d . . . . .
H24 H 0.102007 0.228961 0.853113 0.034 Uiso 1 1 calc R U . . .
C25 C 0.23305(15) 0.24888(11) 0.80597(6) 0.0236(3) Uani 1 1 d . . . . .
C26 C 0.32836(17) 0.24236(12) 0.84486(6) 0.0303(4) Uani 1 1 d . . . . .
H26 H 0.315513 0.229980 0.880404 0.036 Uiso 1 1 calc R U . . .
C27 C 0.43536(17) 0.25373(12) 0.83109(7) 0.0314(4) Uani 1 1 d . . . . .
H27 H 0.498218 0.249771 0.856942 0.038 Uiso 1 1 calc R U . . .
C28 C 0.45554(15) 0.27204(11) 0.77694(7) 0.0263(3) Uani 1 1 d . . . . .
C29 C 0.25761(13) 0.26291(10) 0.75319(5) 0.0184(2) Uani 1 1 d . . . . .
C31 C 0.05280(11) 0.05418(9) 0.62447(5) 0.0156(2) Uani 1 1 d . . . . .
H31 H -0.017760 0.094816 0.621118 0.019 Uiso 1 1 calc R U . . .
C32 C 0.06639(13) 0.01930(11) 0.68153(6) 0.0206(3) Uani 1 1 d . . . . .
H32A H 0.124592 -0.031286 0.685101 0.031 Uiso 1 1 calc R U . . .
H32B H -0.006863 -0.006123 0.691307 0.031 Uiso 1 1 calc R U . . .
H32C H 0.090125 0.073025 0.704618 0.031 Uiso 1 1 calc R U . . .
C33 C 0.02958(13) -0.03088(10) 0.58691(6) 0.0199(3) Uani 1 1 d . . . . .
H33A H 0.008276 -0.006827 0.551466 0.030 Uiso 1 1 calc R U . . .
H33B H -0.033117 -0.069761 0.598660 0.030 Uiso 1 1 calc R U . . .
H33C H 0.098776 -0.070311 0.586660 0.030 Uiso 1 1 calc R U . . .
C41 C 0.29767(12) 0.04930(10) 0.61594(6) 0.0190(3) Uani 1 1 d . . . . .
H41 H 0.267787 -0.016551 0.607453 0.023 Uiso 1 1 calc R U . . .
C42 C 0.35250(14) 0.04607(12) 0.67286(7) 0.0263(3) Uani 1 1 d . . . . .
H42A H 0.396746 0.104822 0.680389 0.039 Uiso 1 1 calc R U . . .
H42B H 0.403353 -0.009661 0.677267 0.039 Uiso 1 1 calc R U . . .
H42C H 0.292200 0.040999 0.697068 0.039 Uiso 1 1 calc R U . . .
C43 C 0.38894(13) 0.07046(12) 0.57796(7) 0.0250(3) Uani 1 1 d . . . . .
H43A H 0.355615 0.062746 0.541812 0.037 Uiso 1 1 calc R U . . .
H43B H 0.453074 0.025775 0.584583 0.037 Uiso 1 1 calc R U . . .
H43C H 0.416519 0.136400 0.583207 0.037 Uiso 1 1 calc R U . . .
C51 C -0.03419(12) 0.45280(10) 0.63310(6) 0.0184(2) Uani 1 1 d . . . . .
H51 H -0.119569 0.453237 0.626823 0.022 Uiso 1 1 calc R U . . .
C52 C 0.01033(14) 0.52124(11) 0.59215(6) 0.0234(3) Uani 1 1 d . . . . .
H52A H 0.091304 0.535527 0.601604 0.035 Uiso 1 1 calc R U . . .
H52B H -0.033979 0.580917 0.591251 0.035 Uiso 1 1 calc R U . . .
H52C H 0.001995 0.490819 0.557521 0.035 Uiso 1 1 calc R U . . .
C53 C -0.00664(14) 0.49249(11) 0.68866(6) 0.0248(3) Uani 1 1 d . . . . .
H53A H -0.040845 0.450891 0.713997 0.037 Uiso 1 1 calc R U . . .
H53B H -0.038072 0.557382 0.690802 0.037 Uiso 1 1 calc R U . . .
H53C H 0.076576 0.494547 0.696664 0.037 Uiso 1 1 calc R U . . .
C61 C -0.09638(11) 0.27915(10) 0.57428(5) 0.0154(2) Uani 1 1 d . . . . .
H61 H -0.078447 0.209612 0.569986 0.018 Uiso 1 1 calc R U . . .
C62 C -0.08792(12) 0.32548(11) 0.52030(6) 0.0205(3) Uani 1 1 d . . . . .
H62A H -0.119406 0.390591 0.520471 0.031 Uiso 1 1 calc R U . . .
H62B H -0.131502 0.287186 0.493437 0.031 Uiso 1 1 calc R U . . .
H62C H -0.007470 0.328233 0.512551 0.031 Uiso 1 1 calc R U . . .
C63 C -0.21976(12) 0.28356(11) 0.59055(6) 0.0202(3) Uani 1 1 d . . . . .
H63A H -0.225446 0.245383 0.622376 0.030 Uiso 1 1 calc R U . . .
H63B H -0.272400 0.257776 0.562243 0.030 Uiso 1 1 calc R U . . .
H63C H -0.240033 0.350324 0.597380 0.030 Uiso 1 1 calc R U . . .
O5 O 0.21006(10) 0.92389(8) 0.48388(5) 0.0250(2) Uani 1 1 d D . . . .
H5 H 0.2496(19) 0.8824(15) 0.5019(8) 0.037(6) Uiso 1 1 d D . . . .
C5 C 0.27549(15) 0.95663(12) 0.44343(6) 0.0262(3) Uani 1 1 d D . . . .
H5A H 0.224074 0.975430 0.413003 0.039 Uiso 1 1 calc R U . . .
H5B H 0.326214 0.905137 0.433365 0.039 Uiso 1 1 calc R U . . .
H5C H 0.321520 1.012017 0.455887 0.039 Uiso 1 1 calc R U . . .
O6 O 0.35543(10) 0.79484(8) 0.53830(5) 0.0255(2) Uani 1 1 d D . . . .
H6 H 0.349(2) 0.7361(11) 0.5463(9) 0.037(6) Uiso 1 1 d D . . . .
C6 C 0.47347(15) 0.81508(14) 0.53769(8) 0.0324(4) Uani 1 1 d D . . . .
H6A H 0.508913 0.767757 0.515792 0.049 Uiso 1 1 calc R U . . .
H6B H 0.510003 0.812075 0.573510 0.049 Uiso 1 1 calc R U . . .
H6C H 0.483373 0.879438 0.523353 0.049 Uiso 1 1 calc R U . . .
O7 O 0.71836(15) 0.19020(14) 0.72787(8) 0.0333(5) Uani 0.732(4) 1 d D . P . .
H7 H 0.665030 0.224052 0.737896 0.050 Uiso 0.732(4) 1 calc DR U P . .
C7 C 0.6719(2) 0.11513(17) 0.69579(9) 0.0271(5) Uani 0.732(4) 1 d . . P . .
H7A H 0.622639 0.142091 0.666618 0.041 Uiso 0.732(4) 1 calc R U P . .
H7B H 0.626609 0.072645 0.716521 0.041 Uiso 0.732(4) 1 calc R U P . .
H7C H 0.734139 0.078539 0.681958 0.041 Uiso 0.732(4) 1 calc R U P . .
O81 O 0.69086(13) 0.38886(13) 0.83898(7) 0.0287(5) Uani 0.737(4) 1 d D U P A 1
H81 H 0.650(3) 0.355(2) 0.8155(11) 0.047(10) Uiso 0.737(4) 1 d D . P A 1
C81 C 0.8044(3) 0.3662(3) 0.83000(19) 0.0264(7) Uani 0.737(4) 1 d D U P A 1
H81A H 0.816747 0.379107 0.793257 0.040 Uiso 0.737(4) 1 calc R U P A 1
H81B H 0.818652 0.298193 0.837670 0.040 Uiso 0.737(4) 1 calc R U P A 1
H81C H 0.856881 0.405518 0.852807 0.040 Uiso 0.737(4) 1 calc R U P A 1
O82 O 0.7593(6) 0.2752(5) 0.8206(3) 0.0527(18) Uani 0.263(4) 1 d D U P A 2
H82 H 0.706558 0.266675 0.796831 0.079 Uiso 0.263(4) 1 calc R U P A 2
C82 C 0.7815(14) 0.3749(8) 0.8266(9) 0.063(4) Uani 0.263(4) 1 d D U P A 2
H82A H 0.826043 0.397071 0.798156 0.095 Uiso 0.263(4) 1 calc R U P A 2
H82B H 0.824894 0.386530 0.860374 0.095 Uiso 0.263(4) 1 calc R U P A 2
H82C H 0.708764 0.409906 0.825306 0.095 Uiso 0.263(4) 1 calc R U P A 2
O91 O 0.7996(2) 0.0974(2) 0.82020(9) 0.0484(7) Uani 0.681(4) 1 d D U P B 1
H91 H 0.772(3) 0.132(2) 0.7922(10) 0.039(9) Uiso 0.681(4) 1 d D . P B 1
C91 C 0.8565(7) 0.0162(5) 0.8010(3) 0.071(2) Uani 0.681(4) 1 d D U P B 1
H91A H 0.800073 -0.026944 0.783053 0.107 Uiso 0.681(4) 1 calc R U P B 1
H91B H 0.897534 -0.017702 0.830418 0.107 Uiso 0.681(4) 1 calc R U P B 1
H91C H 0.911153 0.037267 0.776396 0.107 Uiso 0.681(4) 1 calc R U P B 1
O92 O 0.8054(5) -0.0820(4) 0.8041(2) 0.0577(17) Uani 0.319(4) 1 d D U P B 2
H92 H 0.837640 -0.114617 0.781929 0.087 Uiso 0.319(4) 1 calc R U P B 2
C92 C 0.8364(11) 0.0147(8) 0.7998(5) 0.045(2) Uani 0.319(4) 1 d D U P B 2
H92A H 0.838247 0.031568 0.762702 0.067 Uiso 0.319(4) 1 calc R U P B 2
H92B H 0.912275 0.024928 0.818004 0.067 Uiso 0.319(4) 1 calc R U P B 2
H92C H 0.780166 0.055093 0.815668 0.067 Uiso 0.319(4) 1 calc R U P B 2

loop_
_atom_site_aniso_label
_atom_site_aniso_U_11
_atom_site_aniso_U_22
_atom_site_aniso_U_33
_atom_site_aniso_U_23
_atom_site_aniso_U_13
_atom_site_aniso_U_12
Ru1 0.01105(5) 0.01141(5) 0.01236(5) -0.00149(3) -0.00147(3) -0.00064(3)
P1 0.01184(13) 0.01171(13) 0.01466(14) -0.00085(11) -0.00144(11) -0.00071(10)
P2 0.01244(13) 0.01291(14) 0.01371(14) 0.00040(11) -0.00041(11) 0.00061(11)
O1 0.0345(6) 0.0146(5) 0.0234(5) -0.0009(4) -0.0013(4) -0.0066(4)
O2 0.0252(6) 0.0362(7) 0.0439(8) -0.0011(6) -0.0157(5) -0.0013(5)
O3 0.0201(5) 0.0143(4) 0.0155(4) -0.0028(3) -0.0018(3) -0.0033(3)
C3 0.0303(8) 0.0190(7) 0.0254(7) -0.0070(5) -0.0102(6) -0.0003(6)
O4 0.0124(4) 0.0206(5) 0.0234(5) -0.0025(4) -0.0012(4) -0.0022(3)
C4 0.0143(6) 0.0226(7) 0.0393(9) 0.0011(6) 0.0015(6) -0.0028(5)
N11 0.0127(4) 0.0123(5) 0.0149(5) -0.0011(4) -0.0004(4) -0.0007(3)
N12 0.0172(5) 0.0127(5) 0.0177(5) -0.0010(4) 0.0003(4) -0.0023(4)
N21 0.0194(5) 0.0132(5) 0.0132(5) -0.0005(4) -0.0026(4) 0.0014(4)
N22 0.0214(6) 0.0173(5) 0.0220(6) -0.0025(4) -0.0087(5) 0.0014(4)
C11 0.0159(5) 0.0132(5) 0.0156(5) -0.0021(4) -0.0002(4) -0.0020(4)
C12 0.0133(5) 0.0138(5) 0.0156(5) -0.0017(4) 0.0001(4) -0.0002(4)
C13 0.0199(6) 0.0163(6) 0.0157(6) -0.0028(4) 0.0003(5) -0.0001(5)
C14 0.0210(6) 0.0193(6) 0.0152(6) -0.0007(5) 0.0021(5) 0.0010(5)
C15 0.0152(5) 0.0155(6) 0.0164(6) 0.0012(4) 0.0012(4) 0.0013(4)
C16 0.0197(6) 0.0184(6) 0.0195(6) 0.0038(5) 0.0029(5) 0.0010(5)
C17 0.0181(6) 0.0162(6) 0.0223(6) 0.0042(5) 0.0008(5) -0.0013(5)
C18 0.0174(6) 0.0146(6) 0.0205(6) 0.0021(5) -0.0026(5) -0.0010(4)
C19 0.0119(5) 0.0135(5) 0.0159(5) -0.0003(4) -0.0004(4) 0.0007(4)
C21 0.0175(6) 0.0189(6) 0.0169(6) 0.0023(5) 0.0016(5) 0.0004(5)
C22 0.0222(6) 0.0162(6) 0.0155(6) 0.0008(4) 0.0015(5) 0.0023(5)
C23 0.0313(8) 0.0278(8) 0.0186(6) 0.0039(6) 0.0050(6) 0.0032(6)
C24 0.0429(9) 0.0279(8) 0.0147(6) 0.0035(5) 0.0017(6) 0.0034(7)
C25 0.0373(8) 0.0157(6) 0.0163(6) 0.0010(5) -0.0070(5) 0.0023(6)
C26 0.0488(10) 0.0199(7) 0.0195(7) 0.0020(5) -0.0142(7) 0.0007(7)
C27 0.0446(10) 0.0172(7) 0.0283(8) 0.0013(6) -0.0218(7) -0.0006(6)
C28 0.0292(8) 0.0154(6) 0.0314(8) -0.0018(5) -0.0147(6) 0.0003(5)
C29 0.0256(7) 0.0112(5) 0.0169(6) -0.0018(4) -0.0067(5) 0.0024(5)
C31 0.0150(5) 0.0137(5) 0.0178(6) 0.0008(4) -0.0006(4) -0.0019(4)
C32 0.0252(7) 0.0186(6) 0.0180(6) 0.0021(5) 0.0003(5) -0.0030(5)
C33 0.0212(6) 0.0163(6) 0.0215(6) -0.0014(5) -0.0014(5) -0.0061(5)
C41 0.0150(6) 0.0150(6) 0.0261(7) -0.0020(5) -0.0029(5) 0.0017(4)
C42 0.0206(7) 0.0252(7) 0.0314(8) 0.0039(6) -0.0075(6) 0.0025(5)
C43 0.0159(6) 0.0261(7) 0.0330(8) -0.0084(6) 0.0020(5) 0.0018(5)
C51 0.0165(6) 0.0147(6) 0.0237(6) -0.0012(5) 0.0006(5) 0.0019(4)
C52 0.0285(7) 0.0149(6) 0.0260(7) 0.0027(5) -0.0019(6) 0.0009(5)
C53 0.0292(7) 0.0195(7) 0.0264(7) -0.0066(5) 0.0058(6) 0.0009(6)
C61 0.0125(5) 0.0154(6) 0.0178(6) 0.0006(4) -0.0020(4) 0.0004(4)
C62 0.0182(6) 0.0251(7) 0.0177(6) 0.0025(5) -0.0026(5) -0.0006(5)
C63 0.0133(5) 0.0219(6) 0.0251(7) 0.0012(5) -0.0005(5) 0.0001(5)
O5 0.0246(5) 0.0216(5) 0.0291(6) 0.0003(4) 0.0040(4) 0.0036(4)
C5 0.0302(8) 0.0220(7) 0.0264(7) -0.0007(6) 0.0029(6) 0.0005(6)
O6 0.0218(5) 0.0189(5) 0.0351(6) 0.0068(4) -0.0021(4) -0.0020(4)
C6 0.0249(8) 0.0280(8) 0.0441(10) -0.0002(7) 0.0004(7) -0.0051(6)
O7 0.0226(8) 0.0328(9) 0.0454(11) -0.0129(8) 0.0091(7) -0.0009(6)
C7 0.0307(11) 0.0256(11) 0.0259(10) -0.0004(8) 0.0074(8) -0.0006(8)
O81 0.0177(7) 0.0386(10) 0.0297(9) -0.0142(7) 0.0021(6) -0.0008(6)
C81 0.0182(13) 0.0316(12) 0.0296(15) 0.0032(10) 0.0041(12) 0.0050(10)
O82 0.034(3) 0.079(4) 0.042(3) 0.018(3) -0.010(2) 0.000(3)
C82 0.053(7) 0.082(6) 0.050(6) -0.020(5) -0.024(5) 0.035(5)
O91 0.0457(13) 0.0697(18) 0.0295(11) -0.0109(11) 0.0013(9) 0.0224(12)
C91 0.083(5) 0.082(4) 0.051(3) 0.018(3) 0.020(3) 0.054(3)
O92 0.049(3) 0.069(4) 0.057(3) 0.013(3) 0.019(3) 0.020(3)
C92 0.027(3) 0.075(5) 0.033(4) -0.020(4) 0.007(3) -0.003(4)

loop_
_atom_type_symbol
_atom_type_description
_atom_type_scat_dispersion_real
_atom_type_scat_dispersion_imag
_atom_type_scat_source
C C 0.0033 0.0016 'International Tables Vol C Tables 4.2.6.8 and 6.1.1.4'
H H 0.0000 0.0000 'International Tables Vol C Tables 4.2.6.8 and 6.1.1.4'
N N 0.0061 0.0033 'International Tables Vol C Tables 4.2.6.8 and 6.1.1.4'
O O 0.0106 0.0060 'International Tables Vol C Tables 4.2.6.8 and 6.1.1.4'
P P 0.1023 0.0942 'International Tables Vol C Tables 4.2.6.8 and 6.1.1.4'
Ru Ru -1.2594 0.8363 'International Tables Vol C Tables 4.2.6.8 and 6.1.1.4'

loop_
_geom_angle_atom_site_label_1
_geom_angle_atom_site_label_2
_geom_angle_atom_site_label_3
_geom_angle
_geom_angle_site_symmetry_1
_geom_angle_site_symmetry_3
_geom_angle_publ_flag
N21 Ru1 N11 178.39(4) . . ?
N21 Ru1 O3 86.86(4) . . ?
N11 Ru1 O3 94.61(4) . . ?
N21 Ru1 O4 94.28(4) . . ?
N11 Ru1 O4 86.49(4) . . ?
O3 Ru1 O4 85.49(4) . . ?
N21 Ru1 P2 82.04(3) . . ?
N11 Ru1 P2 97.34(3) . . ?
O3 Ru1 P2 88.58(3) . . ?
O4 Ru1 P2 173.19(3) . . ?
N21 Ru1 P1 96.41(3) . . ?
N11 Ru1 P1 82.16(3) . . ?
O3 Ru1 P1 175.04(3) . . ?
O4 Ru1 P1 90.54(3) . . ?
P2 Ru1 P1 95.550(13) . . ?
C11 P1 C31 100.97(6) . . ?
C11 P1 C41 104.24(6) . . ?
C31 P1 C41 101.76(6) . . ?
C11 P1 Ru1 102.09(4) . . ?
C31 P1 Ru1 125.90(5) . . ?
C41 P1 Ru1 118.59(5) . . ?
C21 P2 C61 101.71(6) . . ?
C21 P2 C51 103.13(7) . . ?
C61 P2 C51 102.89(6) . . ?
C21 P2 Ru1 101.70(5) . . ?
C61 P2 Ru1 124.14(5) . . ?
C51 P2 Ru1 119.77(5) . . ?
C3 O3 Ru1 129.77(9) . . ?
C3 O3 H3 113.5(18) . . ?
Ru1 O3 H3 95.1(18) . . ?
O3 C3 H3A 109.5 . . ?
O3 C3 H3B 109.5 . . ?
H3A C3 H3B 109.5 . . ?
O3 C3 H3C 109.5 . . ?
H3A C3 H3C 109.5 . . ?
H3B C3 H3C 109.5 . . ?
C4 O4 Ru1 127.81(9) . . ?
C4 O4 H4 113.4(18) . . ?
Ru1 O4 H4 93.7(18) . . ?
O4 C4 H4A 109.5 . . ?
O4 C4 H4B 109.5 . . ?
H4A C4 H4B 109.5 . . ?
O4 C4 H4C 109.5 . . ?
H4A C4 H4C 109.5 . . ?
H4B C4 H4C 109.5 . . ?
C12 N11 C19 116.63(11) . . ?
C12 N11 Ru1 119.20(9) . . ?
C19 N11 Ru1 124.14(8) . . ?
C19 N12 C18 121.84(12) . . ?
C22 N21 C29 116.60(12) . . ?
C22 N21 Ru1 118.67(9) . . ?
C29 N21 Ru1 124.73(10) . . ?
C29 N22 C28 120.69(14) . . ?
C12 C11 P1 111.21(9) . . ?
C12 C11 H11A 109.4 . . ?
P1 C11 H11A 109.4 . . ?
C12 C11 H11B 109.4 . . ?
P1 C11 H11B 109.4 . . ?
H11A C11 H11B 108.0 . . ?
N11 C12 C13 123.52(12) . . ?
N11 C12 C11 118.64(11) . . ?
C13 C12 C11 117.79(11) . . ?
C14 C13 C12 119.93(13) . . ?
C14 C13 H13 120.0 . . ?
C12 C13 H13 120.0 . . ?
C13 C14 C15 118.51(13) . . ?
C13 C14 H14 120.7 . . ?
C15 C14 H14 120.7 . . ?
C14 C15 C19 119.61(12) . . ?
C14 C15 C16 122.85(13) . . ?
C19 C15 C16 117.54(12) . . ?
C17 C16 C15 120.28(13) . . ?
C17 C16 H16 119.9 . . ?
C15 C16 H16 119.9 . . ?
C16 C17 C18 120.10(13) . . ?
C16 C17 H17 120.0 . . ?
C18 C17 H17 120.0 . . ?
O1 C18 N12 119.36(13) . . ?
O1 C18 C17 121.86(13) . . ?
N12 C18 C17 118.77(12) . . ?
N12 C19 N11 117.10(12) . . ?
N12 C19 C15 121.22(12) . . ?
N11 C19 C15 121.69(12) . . ?
C22 C21 P2 110.88(10) . . ?
C22 C21 H21A 109.5 . . ?
P2 C21 H21A 109.5 . . ?
C22 C21 H21B 109.5 . . ?
P2 C21 H21B 109.5 . . ?
H21A C21 H21B 108.1 . . ?
N21 C22 C23 123.49(13) . . ?
N21 C22 C21 118.93(12) . . ?
C23 C22 C21 117.53(13) . . ?
C24 C23 C22 119.98(16) . . ?
C24 C23 H23 120.0 . . ?
C22 C23 H23 120.0 . . ?
C23 C24 C25 118.59(15) . . ?
C23 C24 H24 120.7 . . ?
C25 C24 H24 120.7 . . ?
C24 C25 C29 119.73(14) . . ?
C24 C25 C26 122.76(15) . . ?
C29 C25 C26 117.49(16) . . ?
C27 C26 C25 120.08(16) . . ?
C27 C26 H26 120.0 . . ?
C25 C26 H26 120.0 . . ?
C26 C27 C28 120.22(14) . . ?
C26 C27 H27 119.9 . . ?
C28 C27 H27 119.9 . . ?
O2 C28 N22 119.05(17) . . ?
O2 C28 C27 121.36(15) . . ?
N22 C28 C27 119.59(16) . . ?
N22 C29 N21 116.74(13) . . ?
N22 C29 C25 121.69(13) . . ?
N21 C29 C25 121.57(14) . . ?
C32 C31 C33 110.47(11) . . ?
C32 C31 P1 113.04(9) . . ?
C33 C31 P1 113.74(10) . . ?
C32 C31 H31 106.3 . . ?
C33 C31 H31 106.3 . . ?
P1 C31 H31 106.3 . . ?
C31 C32 H32A 109.5 . . ?
C31 C32 H32B 109.5 . . ?
H32A C32 H32B 109.5 . . ?
C31 C32 H32C 109.5 . . ?
H32A C32 H32C 109.5 . . ?
H32B C32 H32C 109.5 . . ?
C31 C33 H33A 109.5 . . ?
C31 C33 H33B 109.5 . . ?
H33A C33 H33B 109.5 . . ?
C31 C33 H33C 109.5 . . ?
H33A C33 H33C 109.5 . . ?
H33B C33 H33C 109.5 . . ?
C43 C41 C42 110.28(12) . . ?
C43 C41 P1 112.60(10) . . ?
C42 C41 P1 113.10(10) . . ?
C43 C41 H41 106.8 . . ?
C42 C41 H41 106.8 . . ?
P1 C41 H41 106.8 . . ?
C41 C42 H42A 109.5 . . ?
C41 C42 H42B 109.5 . . ?
H42A C42 H42B 109.5 . . ?
C41 C42 H42C 109.5 . . ?
H42A C42 H42C 109.5 . . ?
H42B C42 H42C 109.5 . . ?
C41 C43 H43A 109.5 . . ?
C41 C43 H43B 109.5 . . ?
H43A C43 H43B 109.5 . . ?
C41 C43 H43C 109.5 . . ?
H43A C43 H43C 109.5 . . ?
H43B C43 H43C 109.5 . . ?
C53 C51 C52 110.49(12) . . ?
C53 C51 P2 113.50(10) . . ?
C52 C51 P2 113.83(10) . . ?
C53 C51 H51 106.1 . . ?
C52 C51 H51 106.1 . . ?
P2 C51 H51 106.1 . . ?
C51 C52 H52A 109.5 . . ?
C51 C52 H52B 109.5 . . ?
H52A C52 H52B 109.5 . . ?
C51 C52 H52C 109.5 . . ?
H52A C52 H52C 109.5 . . ?
H52B C52 H52C 109.5 . . ?
C51 C53 H53A 109.5 . . ?
C51 C53 H53B 109.5 . . ?
H53A C53 H53B 109.5 . . ?
C51 C53 H53C 109.5 . . ?
H53A C53 H53C 109.5 . . ?
H53B C53 H53C 109.5 . . ?
C62 C61 C63 111.02(11) . . ?
C62 C61 P2 113.52(9) . . ?
C63 C61 P2 113.03(10) . . ?
C62 C61 H61 106.2 . . ?
C63 C61 H61 106.2 . . ?
P2 C61 H61 106.2 . . ?
C61 C62 H62A 109.5 . . ?
C61 C62 H62B 109.5 . . ?
H62A C62 H62B 109.5 . . ?
C61 C62 H62C 109.5 . . ?
H62A C62 H62C 109.5 . . ?
H62B C62 H62C 109.5 . . ?
C61 C63 H63A 109.5 . . ?
C61 C63 H63B 109.5 . . ?
H63A C63 H63B 109.5 . . ?
C61 C63 H63C 109.5 . . ?
H63A C63 H63C 109.5 . . ?
H63B C63 H63C 109.5 . . ?
C5 O5 H5 108.2(16) . . ?
O5 C5 H5A 109.5 . . ?
O5 C5 H5B 109.5 . . ?
H5A C5 H5B 109.5 . . ?
O5 C5 H5C 109.5 . . ?
H5A C5 H5C 109.5 . . ?
H5B C5 H5C 109.5 . . ?
C6 O6 H6 107.5(17) . . ?
O6 C6 H6A 109.5 . . ?
O6 C6 H6B 109.5 . . ?
H6A C6 H6B 109.5 . . ?
O6 C6 H6C 109.5 . . ?
H6A C6 H6C 109.5 . . ?
H6B C6 H6C 109.5 . . ?
C7 O7 H7 109.5 . . ?
O7 C7 H7A 109.5 . . ?
O7 C7 H7B 109.5 . . ?
H7A C7 H7B 109.5 . . ?
O7 C7 H7C 109.5 . . ?
H7A C7 H7C 109.5 . . ?
H7B C7 H7C 109.5 . . ?
C81 O81 H81 104(2) . . ?
O81 C81 H81A 109.5 . . ?
O81 C81 H81B 109.5 . . ?
H81A C81 H81B 109.5 . . ?
O81 C81 H81C 109.5 . . ?
H81A C81 H81C 109.5 . . ?
H81B C81 H81C 109.5 . . ?
C82 O82 H82 109.5 . . ?
O82 C82 H82A 109.5 . . ?
O82 C82 H82B 109.5 . . ?
H82A C82 H82B 109.5 . . ?
O82 C82 H82C 109.5 . . ?
H82A C82 H82C 109.5 . . ?
H82B C82 H82C 109.5 . . ?
C91 O91 H91 107(2) . . ?
O91 C91 H91A 109.5 . . ?
O91 C91 H91B 109.5 . . ?
H91A C91 H91B 109.5 . . ?
O91 C91 H91C 109.5 . . ?
H91A C91 H91C 109.5 . . ?
H91B C91 H91C 109.5 . . ?
C92 O92 H92 109.5 . . ?
O92 C92 H92A 109.5 . . ?
O92 C92 H92B 109.5 . . ?
H92A C92 H92B 109.5 . . ?
O92 C92 H92C 109.5 . . ?
H92A C92 H92C 109.5 . . ?
H92B C92 H92C 109.5 . . ?

loop_
_geom_bond_atom_site_label_1
_geom_bond_atom_site_label_2
_geom_bond_distance
_geom_bond_site_symmetry_2
_geom_bond_publ_flag
Ru1 N21 2.1718(12) . ?
Ru1 N11 2.1778(11) . ?
Ru1 O3 2.1784(10) . ?
Ru1 O4 2.2004(10) . ?
Ru1 P2 2.2534(3) . ?
Ru1 P1 2.2648(3) . ?
P1 C11 1.8353(13) . ?
P1 C31 1.8651(14) . ?
P1 C41 1.8679(14) . ?
P2 C21 1.8338(14) . ?
P2 C61 1.8576(13) . ?
P2 C51 1.8658(14) . ?
O1 C18 1.2628(17) . ?
O2 C28 1.264(2) . ?
O3 C3 1.4204(17) . ?
O3 H3 0.872(15) . ?
C3 H3A 0.9800 . ?
C3 H3B 0.9800 . ?
C3 H3C 0.9800 . ?
O4 C4 1.4213(18) . ?
O4 H4 0.902(15) . ?
C4 H4A 0.9800 . ?
C4 H4B 0.9800 . ?
C4 H4C 0.9800 . ?
N11 C12 1.3604(16) . ?
N11 C19 1.3866(17) . ?
N12 C19 1.3510(17) . ?
N12 C18 1.3578(18) . ?
N21 C22 1.3578(19) . ?
N21 C29 1.3880(17) . ?
N22 C29 1.350(2) . ?
N22 C28 1.3563(18) . ?
C11 C12 1.5014(18) . ?
C11 H11A 0.9900 . ?
C11 H11B 0.9900 . ?
C12 C13 1.4010(19) . ?
C13 C14 1.377(2) . ?
C13 H13 0.9500 . ?
C14 C15 1.3974(19) . ?
C14 H14 0.9500 . ?
C15 C19 1.4195(19) . ?
C15 C16 1.4327(19) . ?
C16 C17 1.353(2) . ?
C16 H16 0.9500 . ?
C17 C18 1.452(2) . ?
C17 H17 0.9500 . ?
C21 C22 1.499(2) . ?
C21 H21A 0.9900 . ?
C21 H21B 0.9900 . ?
C22 C23 1.401(2) . ?
C23 C24 1.371(2) . ?
C23 H23 0.9500 . ?
C24 C25 1.394(3) . ?
C24 H24 0.9500 . ?
C25 C29 1.418(2) . ?
C25 C26 1.436(2) . ?
C26 C27 1.339(3) . ?
C26 H26 0.9500 . ?
C27 C28 1.448(3) . ?
C27 H27 0.9500 . ?
C31 C32 1.5349(19) . ?
C31 C33 1.5367(19) . ?
C31 H31 1.0000 . ?
C32 H32A 0.9800 . ?
C32 H32B 0.9800 . ?
C32 H32C 0.9800 . ?
C33 H33A 0.9800 . ?
C33 H33B 0.9800 . ?
C33 H33C 0.9800 . ?
C41 C43 1.532(2) . ?
C41 C42 1.543(2) . ?
C41 H41 1.0000 . ?
C42 H42A 0.9800 . ?
C42 H42B 0.9800 . ?
C42 H42C 0.9800 . ?
C43 H43A 0.9800 . ?
C43 H43B 0.9800 . ?
C43 H43C 0.9800 . ?
C51 C53 1.535(2) . ?
C51 C52 1.540(2) . ?
C51 H51 1.0000 . ?
C52 H52A 0.9800 . ?
C52 H52B 0.9800 . ?
C52 H52C 0.9800 . ?
C53 H53A 0.9800 . ?
C53 H53B 0.9800 . ?
C53 H53C 0.9800 . ?
C61 C62 1.536(2) . ?
C61 C63 1.5383(19) . ?
C61 H61 1.0000 . ?
C62 H62A 0.9800 . ?
C62 H62B 0.9800 . ?
C62 H62C 0.9800 . ?
C63 H63A 0.9800 . ?
C63 H63B 0.9800 . ?
C63 H63C 0.9800 . ?
O5 C5 1.414(2) . ?
O5 H5 0.852(15) . ?
C5 H5A 0.9800 . ?
C5 H5B 0.9800 . ?
C5 H5C 0.9800 . ?
O6 C6 1.413(2) . ?
O6 H6 0.849(15) . ?
C6 H6A 0.9800 . ?
C6 H6B 0.9800 . ?
C6 H6C 0.9800 . ?
O7 C7 1.411(3) . ?
O7 H7 0.8400 . ?
C7 H7A 0.9800 . ?
C7 H7B 0.9800 . ?
C7 H7C 0.9800 . ?
O81 C81 1.404(4) . ?
O81 H81 0.877(16) . ?
C81 H81A 0.9800 . ?
C81 H81B 0.9800 . ?
C81 H81C 0.9800 . ?
O82 C82 1.420(9) . ?
O82 H82 0.8400 . ?
C82 H82A 0.9800 . ?
C82 H82B 0.9800 . ?
C82 H82C 0.9800 . ?
O91 C91 1.422(7) . ?
O91 H91 0.903(16) . ?
C91 H91A 0.9800 . ?
C91 H91B 0.9800 . ?
C91 H91C 0.9800 . ?
O92 C92 1.403(9) . ?
O92 H92 0.8400 . ?
C92 H92A 0.9800 . ?
C92 H92B 0.9800 . ?
C92 H92C 0.9800 . ?

loop_
_geom_hbond_atom_site_label_D
_geom_hbond_atom_site_label_H
_geom_hbond_atom_site_label_A
_geom_hbond_distance_DH
_geom_hbond_distance_HA
_geom_hbond_distance_DA
_geom_hbond_angle_DHA
_geom_hbond_site_symmetry_A
_geom_hbond_publ_flag
O3 H3 N12 0.872(15) 1.639(15) 2.5022(16) 170(3) . yes
O4 H4 N22 0.902(15) 1.629(16) 2.5184(17) 168(3) . yes
O5 H5 O6 0.852(15) 1.925(15) 2.7723(16) 173(2) . yes
O6 H6 O1 0.849(15) 1.803(15) 2.6471(16) 172(2) . yes
O7 H7 O2 0.84 1.75 2.588(2) 175.4 . yes
O81^a H81^a O2 0.877(16) 1.896(17) 2.772(2) 176(4) . yes
O82^b H82^b O2 0.84 1.93 2.708(6) 153.1 . yes
O91^a H91^a O7 0.903(16) 1.894(17) 2.791(3) 172(3) . yes
O92^b H92^b O2 0.84 2.23 3.059(6) 168.9 2_646 yes

loop_
_geom_torsion_atom_site_label_1
_geom_torsion_atom_site_label_2
_geom_torsion_atom_site_label_3
_geom_torsion_atom_site_label_4
_geom_torsion
_geom_torsion_site_symmetry_1
_geom_torsion_site_symmetry_2
_geom_torsion_site_symmetry_3
_geom_torsion_site_symmetry_4
_geom_torsion_publ_flag
C31 P1 C11 C12 157.82(9) . . . . ?
C41 P1 C11 C12 -96.91(10) . . . . ?
Ru1 P1 C11 C12 27.10(10) . . . . ?
C19 N11 C12 C13 0.69(19) . . . . ?
Ru1 N11 C12 C13 -177.17(10) . . . . ?
C19 N11 C12 C11 -176.66(11) . . . . ?
Ru1 N11 C12 C11 5.48(15) . . . . ?
P1 C11 C12 N11 -22.82(15) . . . . ?
P1 C11 C12 C13 159.68(10) . . . . ?
N11 C12 C13 C14 1.1(2) . . . . ?
C11 C12 C13 C14 178.50(13) . . . . ?
C12 C13 C14 C15 -0.4(2) . . . . ?
C13 C14 C15 C19 -2.1(2) . . . . ?
C13 C14 C15 C16 177.67(13) . . . . ?
C14 C15 C16 C17 178.08(14) . . . . ?
C19 C15 C16 C17 -2.1(2) . . . . ?
C15 C16 C17 C18 -2.5(2) . . . . ?
C19 N12 C18 O1 176.83(13) . . . . ?
C19 N12 C18 C17 -3.0(2) . . . . ?
C16 C17 C18 O1 -174.70(14) . . . . ?
C16 C17 C18 N12 5.2(2) . . . . ?
C18 N12 C19 N11 178.38(12) . . . . ?
C18 N12 C19 C15 -1.70(19) . . . . ?
C12 N11 C19 N12 176.66(11) . . . . ?
Ru1 N11 C19 N12 -5.59(16) . . . . ?
C12 N11 C19 C15 -3.25(18) . . . . ?
Ru1 N11 C19 C15 174.49(9) . . . . ?
C14 C15 C19 N12 -175.86(12) . . . . ?
C16 C15 C19 N12 4.35(19) . . . . ?
C14 C15 C19 N11 4.05(19) . . . . ?
C16 C15 C19 N11 -175.74(12) . . . . ?
C61 P2 C21 C22 157.60(10) . . . . ?
C51 P2 C21 C22 -96.00(11) . . . . ?
Ru1 P2 C21 C22 28.68(10) . . . . ?
C29 N21 C22 C23 -2.0(2) . . . . ?
Ru1 N21 C22 C23 178.11(12) . . . . ?
C29 N21 C22 C21 -179.35(12) . . . . ?
Ru1 N21 C22 C21 0.75(17) . . . . ?
P2 C21 C22 N21 -20.99(16) . . . . ?
P2 C21 C22 C23 161.49(12) . . . . ?
N21 C22 C23 C24 1.1(2) . . . . ?
C21 C22 C23 C24 178.53(15) . . . . ?
C22 C23 C24 C25 0.7(3) . . . . ?
C23 C24 C25 C29 -1.6(2) . . . . ?
C23 C24 C25 C26 179.83(16) . . . . ?
C24 C25 C26 C27 -178.43(16) . . . . ?
C29 C25 C26 C27 2.9(2) . . . . ?
C25 C26 C27 C28 -0.4(2) . . . . ?
C29 N22 C28 O2 -173.57(14) . . . . ?
C29 N22 C28 C27 5.7(2) . . . . ?
C26 C27 C28 O2 175.24(16) . . . . ?
C26 C27 C28 N22 -4.0(2) . . . . ?
C28 N22 C29 N21 176.32(13) . . . . ?
C28 N22 C29 C25 -3.0(2) . . . . ?
C22 N21 C29 N22 -178.29(12) . . . . ?
Ru1 N21 C29 N22 1.59(17) . . . . ?
C22 N21 C29 C25 1.07(19) . . . . ?
Ru1 N21 C29 C25 -179.05(10) . . . . ?
C24 C25 C29 N22 -179.98(14) . . . . ?
C26 C25 C29 N22 -1.3(2) . . . . ?
C24 C25 C29 N21 0.7(2) . . . . ?
C26 C25 C29 N21 179.35(13) . . . . ?
C11 P1 C31 C32 170.14(10) . . . . ?
C41 P1 C31 C32 62.91(11) . . . . ?
Ru1 P1 C31 C32 -76.05(11) . . . . ?
C11 P1 C31 C33 43.12(11) . . . . ?
C41 P1 C31 C33 -64.11(11) . . . . ?
Ru1 P1 C31 C33 156.93(8) . . . . ?
C11 P1 C41 C43 43.18(11) . . . . ?
C31 P1 C41 C43 147.86(10) . . . . ?
Ru1 P1 C41 C43 -69.43(11) . . . . ?
C11 P1 C41 C42 169.03(10) . . . . ?
C31 P1 C41 C42 -86.29(11) . . . . ?
Ru1 P1 C41 C42 56.42(12) . . . . ?
C21 P2 C51 C53 43.91(12) . . . . ?
C61 P2 C51 C53 149.40(11) . . . . ?
Ru1 P2 C51 C53 -68.02(12) . . . . ?
C21 P2 C51 C52 171.45(10) . . . . ?
C61 P2 C51 C52 -83.05(11) . . . . ?
Ru1 P2 C51 C52 59.52(11) . . . . ?
C21 P2 C61 C62 173.10(10) . . . . ?
C51 P2 C61 C62 66.51(11) . . . . ?
Ru1 P2 C61 C62 -73.89(11) . . . . ?
C21 P2 C61 C63 45.51(11) . . . . ?
C51 P2 C61 C63 -61.08(11) . . . . ?
Ru1 P2 C61 C63 158.51(8) . . . . ?
